data_2013515
loop_
_publ_author_name
'Lah, Nina'
'Leban, Ivan'

_publ_section_title
;
 4-Aminopyridinium hydrogen maleate
;
_journal_issue 9
_journal_name_full 'Acta Crystallographica Section C'
_journal_page_first o537
_journal_page_last o538
_journal_paper_doi 10.1107/S010827010301727X
_journal_volume 59
_journal_year 2003
_chemical_formula_iupac 'C5 H7 N2 + , C4 H3 O4 -'
_chemical_formula_moiety 'C5 H7 N2 + , C4 H3 O4 -'
_chemical_formula_sum 'C9 H10 N2 O4'
_chemical_formula_weight 210.19
_chemical_name_systematic
;
4-aminopyridinium hydrogen maleate
;
_space_group_IT_number 4
_symmetry_cell_setting monoclinic
_symmetry_space_group_name_Hall 'P 2yb'
_symmetry_space_group_name_H-M 'P 1 21 1'
_atom_sites_solution_hydrogens geom
_atom_sites_solution_primary direct
_atom_sites_solution_secondary difmap
_audit_creation_method SHELXL97
_cell_angle_alpha 90
_cell_angle_beta 96.840(5)
_cell_angle_gamma 90
_cell_formula_units_Z 2
_cell_length_a 8.0029(10)
_cell_length_b 5.4952(5)
_cell_length_c 10.9280(15)
_cell_measurement_reflns_used all
_cell_measurement_temperature 293(2)
_cell_measurement_theta_max 30.11
_cell_measurement_theta_min 2.99
_cell_volume 477.17(10)
_computing_cell_refinement 'DENZO and SCALEPACK (Otwinowski & Minor, 1997)'
_computing_data_collection 'COLLECT (Nonius, 1998)'
_computing_data_reduction 'DENZO and SCALEPACK'
_computing_molecular_graphics 'ORTEP3 for Windows (Farrugia, 1997)'
_computing_publication_material 'SHELXL97 and PLATON (Spek, 2003)'
_computing_structure_refinement 'SHELXL97 (Sheldrick, 1997)'
_computing_structure_solution 'SHELXS97 (Sheldrick, 1997)'
_diffrn_ambient_temperature 200(2)
_diffrn_measured_fraction_theta_full 0.994
_diffrn_measured_fraction_theta_max 0.994
_diffrn_measurement_device_type 'Nonius Kappa CCD area-detector'
_diffrn_measurement_method '\f and \w'
_diffrn_radiation_monochromator graphite
_diffrn_radiation_source 'fine-focus sealed tube'
_diffrn_radiation_type MoK\a
_diffrn_radiation_wavelength 0.71073
_diffrn_reflns_av_R_equivalents 0.017
_diffrn_reflns_av_sigmaI/netI 0.029
_diffrn_reflns_limit_h_max 10
_diffrn_reflns_limit_h_min -10
_diffrn_reflns_limit_k_max 6
_diffrn_reflns_limit_k_min -7
_diffrn_reflns_limit_l_max 13
_diffrn_reflns_limit_l_min -14
_diffrn_reflns_number 2048
_diffrn_reflns_theta_full 27.10
_diffrn_reflns_theta_max 27.10
_diffrn_reflns_theta_min 2.99
_exptl_absorpt_coefficient_mu 0.117
_exptl_absorpt_correction_type none
_exptl_crystal_colour colourless
_exptl_crystal_density_diffrn 1.463
_exptl_crystal_density_meas ?
_exptl_crystal_density_method 'not measured'
_exptl_crystal_description prismatic
_exptl_crystal_F_000 220
_exptl_crystal_size_max 0.15
_exptl_crystal_size_mid 0.15
_exptl_crystal_size_min 0.15
_refine_diff_density_max 0.12
_refine_diff_density_min -0.12
_refine_ls_extinction_coef 0.102(17)
_refine_ls_extinction_expression Fc^*^=kFc[1+0.001xFc^2^\l^3^/sin(2\q)]^-1/4^
_refine_ls_extinction_method 'SHELXL97 (Sheldrick, 1997)'
_refine_ls_goodness_of_fit_ref 1.067
_refine_ls_hydrogen_treatment refall
_refine_ls_matrix_type full
_refine_ls_number_parameters 177
_refine_ls_number_reflns 1161
_refine_ls_number_restraints 1
_refine_ls_restrained_S_all 1.067
_refine_ls_R_factor_all 0.029
_refine_ls_R_factor_gt 0.026
_refine_ls_shift/su_max 0.001
_refine_ls_shift/su_mean 0.000
_refine_ls_structure_factor_coef Fsqd
_refine_ls_weighting_details 'calc w = 1/[\s^2^(Fo^2^)+(0.0207P)^2^+0.0693P] where P=(Fo^2^+2Fc^2^)/3'
_refine_ls_weighting_scheme calc
_refine_ls_wR_factor_gt 0.056
_refine_ls_wR_factor_ref 0.058
_reflns_number_gt 1095
_reflns_number_total 1161
_reflns_threshold_expression I>2\s(I)
_cod_data_source_file sk1655.cif
_cod_data_source_block I
_cod_depositor_comments
;
The following automatic conversions were performed:

'_exptl_crystal_density_meas' value 'not measured' was changed to '?'
- the value is perceived as not measured.

Automatic conversion script
Id: cif_fix_values 3008 2015-01-20 13:52:24Z robertas 
;
_cod_original_sg_symbol_H-M 'P 21'
_cod_database_code 2013515
_cod_database_fobs_code 2013515

loop_
_symmetry_equiv_pos_as_xyz
'x, y, z'
'-x, y+1/2, -z'

loop_
_atom_site_label
_atom_site_fract_x
_atom_site_fract_y
_atom_site_fract_z
_atom_site_U_iso_or_equiv
_atom_site_adp_type
_atom_site_calc_flag
_atom_site_refinement_flags
_atom_site_occupancy
_atom_site_disorder_assembly
_atom_site_disorder_group
_atom_site_type_symbol
O1 0.82500(15) -0.2172(3) 0.28646(10) 0.0339(3) Uani d . 1 . . O
O2 0.88220(15) -0.4209(2) 0.12172(11) 0.0358(3) Uani d . 1 . . O
O3 0.66709(16) 0.1430(3) 0.32783(10) 0.0396(4) Uani d . 1 . . O
O4 0.50271(16) 0.4149(3) 0.22215(12) 0.0424(3) Uani d . 1 . . O
N1 0.08148(17) 0.2444(3) 0.25554(14) 0.0344(4) Uani d . 1 . . N
N2 0.38411(18) -0.2977(3) 0.41519(14) 0.0325(4) Uani d . 1 . . N
C2 0.1129(2) 0.2320(4) 0.37920(17) 0.0336(4) Uani d . 1 . . C
C3 0.2119(2) 0.0542(3) 0.43560(15) 0.0287(4) Uani d . 1 . . C
C4 0.28488(18) -0.1211(3) 0.36374(13) 0.0249(4) Uani d . 1 . . C
C5 0.24887(19) -0.1019(3) 0.23400(14) 0.0280(4) Uani d . 1 . . C
C6 0.1479(2) 0.0791(4) 0.18459(15) 0.0323(4) Uani d . 1 . . C
C11 0.81397(18) -0.2486(3) 0.16948(14) 0.0269(3) Uani d . 1 . . C
C12 0.7183(2) -0.0718(4) 0.08437(14) 0.0293(4) Uani d . 1 . . C
C13 0.6319(2) 0.1273(3) 0.10700(15) 0.0308(4) Uani d . 1 . . C
C14 0.5973(2) 0.2372(4) 0.22621(15) 0.0308(4) Uani d . 1 . . C
H1 0.009(3) 0.354(5) 0.2214(18) 0.048(6) Uiso d . 1 . . H
H2 0.063(2) 0.359(4) 0.4220(17) 0.039(5) Uiso d . 1 . . H
H3 0.237(2) 0.053(4) 0.5277(18) 0.041(5) Uiso d . 1 . . H
H5 0.295(2) -0.220(4) 0.1830(16) 0.034(5) Uiso d . 1 . . H
H6 0.113(2) 0.095(4) 0.0976(17) 0.037(5) Uiso d . 1 . . H
H2A 0.435(3) -0.405(5) 0.3649(19) 0.047(6) Uiso d . 1 . . H
H2B 0.395(2) -0.316(5) 0.500(2) 0.052(6) Uiso d . 1 . . H
H11 0.749(3) -0.048(7) 0.312(2) 0.076(8) Uiso d . 1 . . H
H12 0.721(2) -0.108(4) -0.0017(17) 0.033(5) Uiso d . 1 . . H
H13 0.580(2) 0.218(5) 0.0367(17) 0.041(5) Uiso d . 1 . . H

loop_
_atom_site_aniso_label
_atom_site_aniso_U_11
_atom_site_aniso_U_22
_atom_site_aniso_U_33
_atom_site_aniso_U_12
_atom_site_aniso_U_13
_atom_site_aniso_U_23
O1 0.0417(6) 0.0348(8) 0.0244(6) -0.0008(6) 0.0001(5) 0.0047(5)
O2 0.0412(7) 0.0266(7) 0.0387(6) 0.0083(6) 0.0010(5) 0.0005(6)
O3 0.0503(8) 0.0436(8) 0.0256(6) 0.0022(7) 0.0066(5) -0.0065(6)
O4 0.0412(7) 0.0347(7) 0.0528(8) 0.0049(6) 0.0117(6) -0.0103(7)
N1 0.0294(7) 0.0289(8) 0.0440(8) 0.0007(7) 0.0002(6) 0.0096(8)
N2 0.0373(7) 0.0316(9) 0.0288(7) 0.0074(7) 0.0048(6) 0.0021(6)
C2 0.0295(8) 0.0284(9) 0.0435(10) 0.0002(8) 0.0070(7) -0.0059(9)
C3 0.0293(8) 0.0298(10) 0.0274(7) -0.0017(7) 0.0047(6) -0.0033(7)
C4 0.0237(7) 0.0248(9) 0.0262(7) -0.0038(7) 0.0033(6) 0.0009(7)
C5 0.0293(8) 0.0305(9) 0.0246(7) -0.0038(8) 0.0051(6) -0.0010(8)
C6 0.0306(8) 0.0364(10) 0.0294(8) -0.0084(8) 0.0016(6) 0.0088(8)
C11 0.0280(7) 0.0239(8) 0.0286(7) -0.0028(7) 0.0028(6) 0.0011(7)
C12 0.0354(8) 0.0303(9) 0.0218(7) 0.0028(8) 0.0024(6) -0.0014(7)
C13 0.0359(8) 0.0297(9) 0.0264(7) 0.0051(7) 0.0018(6) -0.0009(7)
C14 0.0291(7) 0.0285(9) 0.0357(8) -0.0048(8) 0.0067(6) -0.0060(8)

loop_
_atom_type_symbol
_atom_type_description
_atom_type_scat_dispersion_real
_atom_type_scat_dispersion_imag
_atom_type_scat_source
C C 0.0033 0.0000 'International Tables Vol C Tables 4.2.6.8 and 6.1.1.4'
H H 0.0000 0.0000 'International Tables Vol C Tables 4.2.6.8 and 6.1.1.4'
N N 0.0061 0.0000 'International Tables Vol C Tables 4.2.6.8 and 6.1.1.4'
O O 0.0106 0.0000 'International Tables Vol C Tables 4.2.6.8 and 6.1.1.4'

loop_
_geom_angle_atom_site_label_1
_geom_angle_atom_site_label_2
_geom_angle_atom_site_label_3
_geom_angle
_geom_angle_publ_flag
C11 O1 H11 111.5(12) no
C14 O3 H11 113.0(11) no
O2 C11 O1 122.77(16) yes
O2 C11 C12 117.00(13) yes
O1 C11 C12 120.22(16) yes
C13 C12 C11 131.13(15) yes
C13 C12 H12 114.9(13) no?
C11 C12 H12 114.0(13) no
C12 C13 C14 130.45(17) yes
C12 C13 H13 117.1(13) no
C14 C13 H13 112.4(13) no
O4 C14 O3 123.34(17) yes
O4 C14 C13 117.79(16) yes
O3 C14 C13 118.86(17) yes
C6 N1 C2 120.33(17) yes
C6 N1 H1 119.9(14) no
C2 N1 H1 119.5(14) no
N1 C2 C3 121.40(17) yes
N1 C2 H2 114.5(11) no
C3 C2 H2 124.1(11) no
C2 C3 C4 119.71(15) yes
C2 C3 H3 119.7(13) no
C4 C3 H3 120.6(12) no
N2 C4 C3 121.74(14) yes
N2 C4 C5 121.04(16) yes
C3 C4 C5 117.21(15) yes
C4 N2 H2A 119.4(13) no
C4 N2 H2B 118.7(15) no
H2A N2 H2B 122(2) no
C6 C5 C4 119.66(16) yes
C6 C5 H5 121.3(11) no
C4 C5 H5 119.0(11) no
N1 C6 C5 121.68(16) yes
N1 C6 H6 114.8(13) no
C5 C6 H6 123.5(13) no

loop_
_geom_bond_atom_site_label_1
_geom_bond_atom_site_label_2
_geom_bond_site_symmetry_2
_geom_bond_distance
_geom_bond_publ_flag
O1 C11 . 1.2824(19) yes
O1 H11 . 1.17(3) no
O2 C11 . 1.239(2) yes
O3 C14 . 1.291(2) yes
O3 H11 . 1.26(4) no
O4 C14 . 1.233(2) yes
C11 C12 . 1.492(2) yes
C12 C13 . 1.333(3) yes
C12 H12 . 0.964(18) no
C13 C14 . 1.492(2) yes
C13 H13 . 0.96(2) no
N1 C6 . 1.344(3) yes
N1 C2 . 1.347(2) yes
N1 H1 . 0.88(2) no
C2 C3 . 1.359(3) yes
C2 H2 . 0.96(2) no
C3 C4 . 1.412(2) yes
C3 H3 . 1.002(19) no
C4 N2 . 1.335(2) yes
C4 C5 . 1.417(2) yes
N2 H2A . 0.93(2) no
N2 H2B . 0.92(2) no
C5 C6 . 1.353(3) yes
C5 H5 . 0.96(2) no
C6 H6 . 0.963(18) no

loop_
_geom_hbond_atom_site_label_D
_geom_hbond_atom_site_label_H
_geom_hbond_atom_site_label_A
_geom_hbond_site_symmetry_A
_geom_hbond_distance_DH
_geom_hbond_distance_HA
_geom_hbond_distance_DA
_geom_hbond_angle_DHA
O1 H11 O3 . 1.17(3) 1.26(4) 2.4198(19) 174(2)
N1 H1 O2 1_465 0.88(2) 1.87(2) 2.740(2) 168.2(19)
N2 H2A O4 1_545 0.93(2) 1.98(2) 2.885(2) 164.2(19)
N2 H2B O3 2_646 0.92(2) 2.02(2) 2.9042(19) 160.3(17)
C3 H3 O1 2_656 1.002(19) 2.49(2) 3.332(2) 141.4(17)
C6 H6 O2 2_655 0.963(18) 2.403(19) 3.327(2) 160.8(16)

loop_
_cod_related_entry_id
_cod_related_entry_database
_cod_related_entry_code
1 ChemSpider 14518085
